data_4348088
loop_
_publ_author_name
'Zhao, Tian-Meng'
'Chen, Sa'
'Shang, Ran'
'Wang, Bing-Wu'
'Wang, Zhe-Ming'
'Gao, Song'

_publ_section_title
;
 Perovskite-Like Polar Lanthanide Formate Frameworks of
 [NH<sub>2</sub>NH<sub>3</sub>][Ln(HCOO)<sub>4</sub>] (Ln = Tb-Lu and Y):
 Synthesis, Structures, Magnetism, and Anisotropic Thermal Expansion.
;
_journal_issue 20
_journal_name_full 'Inorganic chemistry'
_journal_page_first 10075
_journal_page_last 10082
_journal_paper_doi 10.1021/acs.inorgchem.6b00952
_journal_volume 55
_journal_year 2016
_chemical_formula_sum 'C4 H9 N2 O8 Tm'
_chemical_formula_weight 382.06
_space_group_IT_number 29
_space_group_name_Hall 'P 2c -2ac'
_space_group_name_H-M_alt 'P c a 21'
_symmetry_cell_setting orthorhombic
_symmetry_space_group_name_H-M 'P c a 21'
_atom_sites_solution_hydrogens geom
_atom_sites_solution_primary direct
_atom_sites_solution_secondary difmap
_audit_creation_method SHELXL-97
_cell_angle_alpha 90.00
_cell_angle_beta 90.00
_cell_angle_gamma 90.00
_cell_formula_units_Z 4
_cell_length_a 17.9828(5)
_cell_length_b 6.4893(2)
_cell_length_c 7.6123(2)
_cell_measurement_reflns_used 9130
_cell_measurement_temperature 100.0
_cell_measurement_theta_max 30.4160
_cell_measurement_theta_min 3.9010
_cell_volume 888.32(4)
_computing_cell_refinement 'CrysAlisPro (Agilent Technologies, 2013)'
_computing_data_collection 'CrysAlisPro (Agilent Technologies, 2013)'
_computing_data_reduction 'CrysAlisPro (Agilent Technologies, 2013)'
_computing_molecular_graphics 'Bruker SHELXTL V5.1 (Sheldrick, 1998)'
_computing_publication_material 'SHELXL-97 (Sheldrick, 1997)'
_computing_structure_refinement 'SHELXL-97 (Sheldrick, 1997)'
_computing_structure_solution 'SHELXS-97 (Sheldrick, 1990)'
_diffrn_ambient_temperature 100.0
_diffrn_detector_area_resol_mean 10.3914
_diffrn_measured_fraction_theta_full 0.997
_diffrn_measured_fraction_theta_max 0.997
_diffrn_measurement_device_type 'SuperNova, Dual, Cu at zero, AtlasCCD'
_diffrn_measurement_method '\w scans'
_diffrn_radiation_monochromator mirror
_diffrn_radiation_source 'SuperNova (Mo) X-ray Source'
_diffrn_radiation_type MoK\a
_diffrn_radiation_wavelength 0.71073
_diffrn_reflns_av_R_equivalents 0.0602
_diffrn_reflns_av_sigmaI/netI 0.0312
_diffrn_reflns_limit_h_max 23
_diffrn_reflns_limit_h_min -23
_diffrn_reflns_limit_k_max 8
_diffrn_reflns_limit_k_min -8
_diffrn_reflns_limit_l_max 9
_diffrn_reflns_limit_l_min -9
_diffrn_reflns_number 13091
_diffrn_reflns_theta_full 27.48
_diffrn_reflns_theta_max 27.48
_diffrn_reflns_theta_min 3.51
_diffrn_standards_decay_% 0
_exptl_absorpt_coefficient_mu 10.019
_exptl_absorpt_correction_T_max 0.509
_exptl_absorpt_correction_T_min 0.111
_exptl_absorpt_correction_type gaussian
_exptl_absorpt_process_details
;
CrysAlisPro, Agilent Technologies,
Version 1.171.36.32 (release 02-08-2013 CrysAlis171 .NET)
(compiled Aug  2 2013,16:46:58)
Numerical absorption correction based on gaussian integration over
a multifaceted crystal model
;
_exptl_crystal_colour colorless
_exptl_crystal_density_diffrn 2.857
_exptl_crystal_density_method 'not measured'
_exptl_crystal_description plate
_exptl_crystal_F_000 720
_exptl_crystal_size_max 0.274
_exptl_crystal_size_mid 0.225
_exptl_crystal_size_min 0.089
_refine_diff_density_max 1.016
_refine_diff_density_min -1.056
_refine_diff_density_rms 0.132
_refine_ls_abs_structure_details 'Flack H D (1983), Acta Cryst. A39, 876-881'
_refine_ls_abs_structure_Flack -0.014(12)
_refine_ls_extinction_coef 0.0139(3)
_refine_ls_extinction_expression Fc^*^=kFc[1+0.001xFc^2^\l^3^/sin(2\q)]^-1/4^
_refine_ls_extinction_method SHELXL
_refine_ls_goodness_of_fit_ref 1.074
_refine_ls_hydrogen_treatment mixed
_refine_ls_matrix_type full
_refine_ls_number_parameters 144
_refine_ls_number_reflns 2028
_refine_ls_number_restraints 6
_refine_ls_restrained_S_all 1.073
_refine_ls_R_factor_all 0.0193
_refine_ls_R_factor_gt 0.0190
_refine_ls_shift/su_max 0.002
_refine_ls_shift/su_mean 0.000
_refine_ls_structure_factor_coef Fsqd
_refine_ls_weighting_details 'calc w=1/[\s^2^(Fo^2^)+(0.0210P)^2^+0.0000P] where P=(Fo^2^+2Fc^2^)/3'
_refine_ls_weighting_scheme calc
_refine_ls_wR_factor_gt 0.0440
_refine_ls_wR_factor_ref 0.0442
_reflns_number_gt 2009
_reflns_number_total 2028
_reflns_threshold_expression >2sigma(I)
_cod_data_source_file ic6b00952_si_002.cif
_cod_data_source_block Tm-NH2NH3-100K
_cod_original_sg_symbol_H-M 'P ca2(1)'
_cod_database_code 4348088

loop_
_symmetry_equiv_pos_as_xyz
'x, y, z'
'-x, -y, z+1/2'
'x+1/2, -y, z'
'-x+1/2, y, z+1/2'

loop_
_atom_site_label
_atom_site_type_symbol
_atom_site_fract_x
_atom_site_fract_y
_atom_site_fract_z
_atom_site_U_iso_or_equiv
_atom_site_adp_type
_atom_site_occupancy
_atom_site_symmetry_multiplicity
_atom_site_calc_flag
_atom_site_refinement_flags
Tm1 Tm 0.397918(7) 0.806397(18) 0.27110(5) 0.00490(7) Uani 1 1 d .
O1 O 0.42949(17) 0.5868(4) 0.5119(4) 0.0088(6) Uani 1 1 d .
O2 O 0.49564(17) 0.3812(4) 0.6864(4) 0.0112(6) Uani 1 1 d .
O3 O 0.32744(17) 0.8842(5) 0.5105(4) 0.0113(6) Uani 1 1 d .
O4 O 0.22432(18) 0.8376(4) 0.6647(4) 0.0114(7) Uani 1 1 d .
O5 O 0.34338(16) 0.4825(4) 0.2198(4) 0.0110(7) Uani 1 1 d .
O6 O 0.3804(2) 0.1563(5) 0.1999(4) 0.0123(6) Uani 1 1 d .
O7 O 0.49257(17) 0.9761(4) 0.4175(4) 0.0099(6) Uani 1 1 d .
O8 O 0.59244(19) 1.1717(5) 0.4650(5) 0.0098(7) Uani 1 1 d .
C1 C 0.4902(2) 0.5113(7) 0.5652(5) 0.0091(9) Uani 1 1 d .
H1 H 0.5347 0.5560 0.5097 0.011 Uiso 1 1 calc R
C2 C 0.2608(3) 0.9256(5) 0.5485(6) 0.0100(10) Uani 1 1 d .
H2 H 0.2369 1.0317 0.4837 0.012 Uiso 1 1 calc R
C3 C 0.3566(2) 0.3054(5) 0.2823(13) 0.0103(9) Uani 1 1 d .
H3 H 0.3471 0.2858 0.4040 0.012 Uiso 1 1 calc R
C4 C 0.5470(2) 1.0773(6) 0.3659(5) 0.0090(8) Uani 1 1 d .
H4 H 0.5552 1.0846 0.2427 0.011 Uiso 1 1 calc R
N1 N 0.32384(16) 0.5364(4) 0.7710(8) 0.0106(6) Uani 1 1 d D
H11 H 0.3398 0.6192 0.8598 0.016 Uiso 1 1 calc R
H12 H 0.2744 0.5575 0.7528 0.016 Uiso 1 1 calc R
H13 H 0.3494 0.5668 0.6711 0.016 Uiso 1 1 calc R
N2 N 0.3365(2) 0.3219(5) 0.8178(5) 0.0127(9) Uani 1 1 d D
H21 H 0.3815(16) 0.283(3) 0.774(6) 0.019 Uiso 1 1 d D
H22 H 0.337(3) 0.311(3) 0.9368(15) 0.019 Uiso 1 1 d D

loop_
_atom_site_aniso_label
_atom_site_aniso_U_11
_atom_site_aniso_U_22
_atom_site_aniso_U_33
_atom_site_aniso_U_23
_atom_site_aniso_U_13
_atom_site_aniso_U_12
Tm1 0.00432(10) 0.00442(10) 0.00597(10) 0.00019(14) -0.00009(12) 0.00030(4)
O1 0.0064(16) 0.0110(14) 0.0091(13) -0.0003(11) 0.0009(12) 0.0030(11)
O2 0.0110(16) 0.0108(14) 0.0117(13) 0.0015(13) -0.0012(12) 0.0019(12)
O3 0.0085(15) 0.0151(15) 0.0104(14) 0.0000(12) 0.0011(12) 0.0011(12)
O4 0.0064(16) 0.0133(14) 0.0145(16) 0.0037(11) 0.0035(12) -0.0031(11)
O5 0.0091(15) 0.0074(14) 0.0163(17) -0.0002(10) 0.0006(10) 0.0006(11)
O6 0.0122(16) 0.0109(14) 0.0138(14) 0.0008(12) 0.0008(14) -0.0021(13)
O7 0.0057(15) 0.0106(14) 0.0135(14) 0.0006(12) -0.0005(12) -0.0016(11)
O8 0.0088(17) 0.0090(16) 0.0116(17) -0.0013(12) -0.0024(12) -0.0004(11)
C1 0.008(2) 0.0107(18) 0.008(2) -0.0006(19) 0.0010(17) -0.0018(16)
C2 0.013(3) 0.0062(16) 0.011(3) 0.0012(15) 0.0013(19) 0.0033(16)
C3 0.0063(18) 0.0095(17) 0.015(2) 0.005(2) 0.000(3) -0.0048(12)
C4 0.010(2) 0.0099(19) 0.0074(19) 0.0011(14) -0.0012(16) 0.0016(16)
N1 0.0099(15) 0.0098(13) 0.0121(13) 0.001(3) -0.003(3) 0.0010(10)
N2 0.013(2) 0.0112(17) 0.014(2) 0.0034(12) -0.0017(14) -0.0004(13)

loop_
_atom_type_symbol
_atom_type_description
_atom_type_scat_dispersion_real
_atom_type_scat_dispersion_imag
_atom_type_scat_source
C C 0.0033 0.0016 'International Tables Vol C Tables 4.2.6.8 and 6.1.1.4'
H H 0.0000 0.0000 'International Tables Vol C Tables 4.2.6.8 and 6.1.1.4'
N N 0.0061 0.0033 'International Tables Vol C Tables 4.2.6.8 and 6.1.1.4'
O O 0.0106 0.0060 'International Tables Vol C Tables 4.2.6.8 and 6.1.1.4'
Tm Tm -0.3139 5.2483 'International Tables Vol C Tables 4.2.6.8 and 6.1.1.4'

loop_
_geom_angle_atom_site_label_1
_geom_angle_atom_site_label_2
_geom_angle_atom_site_label_3
_geom_angle
_geom_angle_site_symmetry_1
_geom_angle_site_symmetry_3
O3 Tm1 O7 85.32(10) . .
O3 Tm1 O8 145.56(12) . 2_674
O7 Tm1 O8 113.34(11) . 2_674
O3 Tm1 O4 74.70(11) . 4_554
O7 Tm1 O4 144.37(10) . 4_554
O8 Tm1 O4 73.81(11) 2_674 4_554
O3 Tm1 O5 95.67(10) . .
O7 Tm1 O5 144.30(10) . .
O8 Tm1 O5 85.40(10) 2_674 .
O4 Tm1 O5 68.28(9) 4_554 .
O3 Tm1 O6 84.05(11) . 1_565
O7 Tm1 O6 75.55(11) . 1_565
O8 Tm1 O6 73.88(11) 2_674 1_565
O4 Tm1 O6 73.32(11) 4_554 1_565
O5 Tm1 O6 140.13(11) . 1_565
O3 Tm1 O2 141.73(10) . 2_664
O7 Tm1 O2 77.30(10) . 2_664
O8 Tm1 O2 72.49(11) 2_674 2_664
O4 Tm1 O2 135.16(10) 4_554 2_664
O5 Tm1 O2 80.31(10) . 2_664
O6 Tm1 O2 122.90(11) 1_565 2_664
O3 Tm1 O1 69.54(10) . .
O7 Tm1 O1 74.90(10) . .
O8 Tm1 O1 141.43(10) 2_674 .
O4 Tm1 O1 122.51(10) 4_554 .
O5 Tm1 O1 72.15(10) . .
O6 Tm1 O1 141.54(11) 1_565 .
O2 Tm1 O1 73.08(10) 2_664 .
C1 O1 Tm1 133.0(3) . .
C1 O2 Tm1 127.7(3) . 2_665
C2 O3 Tm1 139.4(3) . .
C2 O4 Tm1 141.2(3) . 4
C3 O5 Tm1 132.1(3) . .
C3 O6 Tm1 133.4(4) . 1_545
C4 O7 Tm1 132.7(3) . .
C4 O8 Tm1 131.9(3) . 2_675
O2 C1 O1 124.3(4) . .
O2 C1 H1 117.8 . .
O1 C1 H1 117.8 . .
O4 C2 O3 124.6(4) . .
O4 C2 H2 117.7 . .
O3 C2 H2 117.7 . .
O6 C3 O5 126.0(8) . .
O6 C3 H3 117.0 . .
O5 C3 H3 117.0 . .
O7 C4 O8 125.0(4) . .
O7 C4 H4 117.5 . .
O8 C4 H4 117.5 . .
N2 N1 H11 109.5 . .
N2 N1 H12 109.5 . .
H11 N1 H12 109.5 . .
N2 N1 H13 109.5 . .
H11 N1 H13 109.5 . .
H12 N1 H13 109.5 . .
N1 N2 H21 108.2(11) . .
N1 N2 H22 108.5(11) . .
H21 N2 H22 110.0(16) . .

loop_
_geom_bond_atom_site_label_1
_geom_bond_atom_site_label_2
_geom_bond_distance
_geom_bond_site_symmetry_2
Tm1 O3 2.276(3) .
Tm1 O7 2.313(3) .
Tm1 O8 2.341(4) 2_674
Tm1 O4 2.351(3) 4_554
Tm1 O5 2.352(3) .
Tm1 O6 2.355(3) 1_565
Tm1 O2 2.358(3) 2_664
Tm1 O1 2.390(3) .
O1 C1 1.264(5) .
O2 C1 1.255(5) .
O2 Tm1 2.358(3) 2_665
O3 C2 1.262(6) .
O4 C2 1.241(6) .
O4 Tm1 2.351(3) 4
O5 C3 1.266(5) .
O6 C3 1.231(7) .
O6 Tm1 2.355(3) 1_545
O7 C4 1.242(5) .
O8 C4 1.270(5) .
O8 Tm1 2.341(4) 2_675
C1 H1 0.9500 .
C2 H2 0.9500 .
C3 H3 0.9500 .
C4 H4 0.9500 .
N1 N2 1.455(4) .
N1 H11 0.9100 .
N1 H12 0.9100 .
N1 H13 0.9100 .
N2 H21 0.911(10) .
N2 H22 0.909(10) .

loop_
_geom_hbond_atom_site_label_D
_geom_hbond_atom_site_label_H
_geom_hbond_atom_site_label_A
_geom_hbond_distance_DH
_geom_hbond_distance_HA
_geom_hbond_distance_DA
_geom_hbond_angle_DHA
_geom_hbond_site_symmetry_A
C2 H2 O6 0.95 2.80 3.165(6) 104.2 4_565
C4 H4 O7 0.95 2.65 3.503(5) 149.7 2_674
N1 H11 O4 0.91 2.95 3.681(6) 138.0 4
N1 H11 O8 0.91 1.99 2.835(5) 153.4 2_675
N1 H12 O4 0.91 2.14 2.770(4) 126.0 .
N1 H12 O5 0.91 2.19 3.052(4) 158.4 4
N1 H13 O1 0.91 1.89 2.758(6) 159.5 .
N1 H13 O3 0.91 2.43 3.004(5) 121.5 .
N2 H21 O2 0.911(10) 2.25(2) 3.057(5) 147(2) .
N2 H22 O5 0.909(10) 2.426(18) 3.235(4) 148.4(19) 1_556
N2 H22 O6 0.909(10) 2.376(18) 3.200(5) 151(3) 1_556
